data_1503355
loop_
_publ_author_name
'Li, Yifei'
'Xu, Xianxiu'
'Tan, Jing'
'Liao, Peiqiu'
'Zhang, Jingping'
'Liu, Qun'

_publ_section_title
;
 Polarity-reversible conjugate addition tuned by remote electronic effects
;
_journal_coden_ASTM ORLEF7
_journal_issue 2
_journal_name_full 'Organic Letters'
_journal_page_first 244
_journal_page_last 247
_journal_paper_doi 10.1021/ol902551m
_journal_volume 12
_journal_year 2010
_chemical_formula_sum 'C21 H18 Br N O2 S2'
_chemical_formula_weight 460.39
_space_group_IT_number 2
_symmetry_space_group_name_Hall '-P 1'
_symmetry_space_group_name_H-M 'P -1'
_atom_sites_solution_hydrogens geom
_atom_sites_solution_primary direct
_atom_sites_solution_secondary difmap
_audit_creation_method SHELXL-97
_cell_angle_alpha 84.817(4)
_cell_angle_beta 80.553(4)
_cell_angle_gamma 79.659(4)
_cell_formula_units_Z 2
_cell_length_a 8.833(2)
_cell_length_b 10.334(3)
_cell_length_c 11.603(3)
_cell_measurement_temperature 293(2)
_cell_volume 1025.8(5)
_computing_structure_refinement 'SHELXL-97 (Sheldrick, 1997)'
_diffrn_ambient_temperature 293(2)
_diffrn_measured_fraction_theta_full 0.985
_diffrn_measured_fraction_theta_max 0.972
_diffrn_radiation_monochromator graphite
_diffrn_radiation_source 'fine-focus sealed tube'
_diffrn_radiation_type MoK\a
_diffrn_radiation_wavelength 0.71069
_diffrn_reflns_av_R_equivalents 0.0141
_diffrn_reflns_av_sigmaI/netI 0.0311
_diffrn_reflns_limit_h_max 10
_diffrn_reflns_limit_h_min -9
_diffrn_reflns_limit_k_max 12
_diffrn_reflns_limit_k_min -11
_diffrn_reflns_limit_l_max 13
_diffrn_reflns_limit_l_min -14
_diffrn_reflns_number 5776
_diffrn_reflns_theta_full 25.00
_diffrn_reflns_theta_max 26.03
_diffrn_reflns_theta_min 2.01
_exptl_absorpt_coefficient_mu 2.223
_exptl_absorpt_correction_T_max 0.7174
_exptl_absorpt_correction_T_min 0.6289
_exptl_crystal_density_diffrn 1.491
_exptl_crystal_density_method 'not measured'
_exptl_crystal_F_000 468
_exptl_crystal_size_max 0.23
_exptl_crystal_size_mid 0.19
_exptl_crystal_size_min 0.16
_refine_diff_density_max 0.407
_refine_diff_density_min -0.480
_refine_diff_density_rms 0.048
_refine_ls_extinction_method none
_refine_ls_goodness_of_fit_ref 1.034
_refine_ls_hydrogen_treatment mixed
_refine_ls_matrix_type full
_refine_ls_number_parameters 244
_refine_ls_number_reflns 3933
_refine_ls_number_restraints 0
_refine_ls_restrained_S_all 1.034
_refine_ls_R_factor_all 0.0757
_refine_ls_R_factor_gt 0.0464
_refine_ls_shift/su_max 0.000
_refine_ls_shift/su_mean 0.000
_refine_ls_structure_factor_coef Fsqd
_refine_ls_weighting_details 'calc w=1/[\s^2^(Fo^2^)+(0.0540P)^2^+0.3748P] where P=(Fo^2^+2Fc^2^)/3'
_refine_ls_weighting_scheme calc
_refine_ls_wR_factor_gt 0.1102
_refine_ls_wR_factor_ref 0.1229
_reflns_number_gt 2618
_reflns_number_total 3933
_reflns_threshold_expression >2sigma(I)
_cod_data_source_file ol902551m_si_001.cif
_cod_data_source_block 11
_cod_depositor_comments
;
 Updated bibliographic information.

 Antanas Vaitkus,
 2019-09-22
;
_cod_database_code 1503355

loop_
_symmetry_equiv_pos_as_xyz
'x, y, z'
'-x, -y, -z'

loop_
_atom_site_label
_atom_site_type_symbol
_atom_site_fract_x
_atom_site_fract_y
_atom_site_fract_z
_atom_site_U_iso_or_equiv
_atom_site_adp_type
_atom_site_occupancy
_atom_site_symmetry_multiplicity
_atom_site_calc_flag
_atom_site_refinement_flags
Br1 Br 0.75909(7) 0.03455(4) 0.33657(5) 0.1191(3) Uani 1 1 d .
S2 S 0.82054(11) 0.72056(10) 0.50623(7) 0.0730(3) Uani 1 1 d .
S1 S 1.11488(11) 0.65820(11) 0.34847(9) 0.0839(3) Uani 1 1 d .
C16 C 0.5858(3) 0.4625(3) 0.1904(3) 0.0529(7) Uani 1 1 d .
O1 O 0.5658(3) 0.7209(2) 0.36447(18) 0.0658(6) Uani 1 1 d .
C10 C 0.8341(3) 0.6805(3) 0.2770(2) 0.0488(7) Uani 1 1 d .
C8 C 0.6364(3) 0.6994(3) 0.1557(2) 0.0540(7) Uani 1 1 d .
H8 H 0.5875 0.7875 0.1293 0.065 Uiso 1 1 calc R
N1 N 0.7923(3) 0.6690(2) 0.0895(2) 0.0546(6) Uani 1 1 d .
C12 C 0.9133(4) 0.6858(3) 0.3669(3) 0.0549(7) Uani 1 1 d .
C6 C 0.7787(4) 0.8043(3) -0.0975(3) 0.0537(7) Uani 1 1 d .
C9 C 0.6679(3) 0.7031(3) 0.2801(3) 0.0500(7) Uani 1 1 d .
O2 O 1.0477(3) 0.6431(2) 0.1181(2) 0.0738(6) Uani 1 1 d .
C7 C 0.8221(4) 0.6706(3) -0.0382(3) 0.0637(9) Uani 1 1 d .
H7A H 0.7638 0.6101 -0.0636 0.076 Uiso 1 1 calc R
H7B H 0.9318 0.6389 -0.0629 0.076 Uiso 1 1 calc R
C11 C 0.9077(4) 0.6609(3) 0.1552(3) 0.0535(7) Uani 1 1 d .
C17 C 0.5295(4) 0.4176(3) 0.3027(3) 0.0587(8) Uani 1 1 d .
H17 H 0.4557 0.4738 0.3498 0.070 Uiso 1 1 calc R
C5 C 0.6925(5) 0.8196(4) -0.1862(3) 0.0797(11) Uani 1 1 d .
H5 H 0.6547 0.7475 -0.2060 0.096 Uiso 1 1 calc R
C21 C 0.6954(4) 0.3753(3) 0.1231(3) 0.0655(9) Uani 1 1 d .
H21 H 0.7345 0.4027 0.0472 0.079 Uiso 1 1 calc R
C15 C 0.5300(4) 0.6001(3) 0.1448(3) 0.0599(8) Uani 1 1 d .
H15A H 0.4272 0.6306 0.1868 0.072 Uiso 1 1 calc R
H15B H 0.5200 0.5985 0.0629 0.072 Uiso 1 1 calc R
C1 C 0.8295(5) 0.9143(4) -0.0685(3) 0.0776(10) Uani 1 1 d .
H1 H 0.8865 0.9073 -0.0069 0.093 Uiso 1 1 calc R
C20 C 0.7479(4) 0.2494(4) 0.1655(3) 0.0764(10) Uani 1 1 d .
H20 H 0.8222 0.1927 0.1193 0.092 Uiso 1 1 calc R
C3 C 0.7112(5) 1.0454(4) -0.2195(3) 0.0785(10) Uani 1 1 d .
H3 H 0.6889 1.1260 -0.2611 0.094 Uiso 1 1 calc R
C4 C 0.6598(5) 0.9396(4) -0.2474(4) 0.0911(12) Uani 1 1 d .
H4 H 0.6017 0.9471 -0.3084 0.109 Uiso 1 1 calc R
C18 C 0.5808(4) 0.2911(4) 0.3461(3) 0.0655(9) Uani 1 1 d .
H18 H 0.5421 0.2623 0.4216 0.079 Uiso 1 1 calc R
C19 C 0.6892(4) 0.2089(3) 0.2767(3) 0.0714(9) Uani 1 1 d .
C2 C 0.7969(5) 1.0346(4) -0.1295(4) 0.0886(12) Uani 1 1 d .
H2 H 0.8327 1.1078 -0.1097 0.106 Uiso 1 1 calc R
C14 C 1.1310(7) 0.6857(7) 0.4942(5) 0.145(2) Uani 1 1 d .
H14A H 1.1883 0.6062 0.5279 0.174 Uiso 1 1 calc R
H14B H 1.1923 0.7552 0.4919 0.174 Uiso 1 1 calc R
C13 C 0.9934(7) 0.7196(8) 0.5674(5) 0.146(2) Uani 1 1 d .
H13A H 0.9906 0.8067 0.5934 0.176 Uiso 1 1 calc R
H13B H 0.9925 0.6585 0.6360 0.176 Uiso 1 1 calc R

loop_
_atom_site_aniso_label
_atom_site_aniso_U_11
_atom_site_aniso_U_22
_atom_site_aniso_U_33
_atom_site_aniso_U_23
_atom_site_aniso_U_13
_atom_site_aniso_U_12
Br1 0.1331(5) 0.0618(3) 0.1671(6) 0.0184(3) -0.0517(4) -0.0150(3)
S2 0.0758(6) 0.0910(7) 0.0538(5) -0.0020(4) -0.0138(4) -0.0164(5)
S1 0.0550(5) 0.1073(8) 0.0904(7) 0.0050(6) -0.0173(5) -0.0164(5)
C16 0.0476(17) 0.0592(18) 0.0549(18) -0.0074(15) -0.0075(14) -0.0154(14)
O1 0.0569(13) 0.0826(16) 0.0541(13) -0.0105(11) 0.0001(11) -0.0060(11)
C10 0.0506(17) 0.0442(15) 0.0501(17) -0.0009(13) -0.0052(14) -0.0069(12)
C8 0.0562(18) 0.0521(17) 0.0502(17) 0.0016(13) -0.0072(14) -0.0031(14)
N1 0.0590(16) 0.0572(15) 0.0443(14) -0.0023(11) 0.0005(12) -0.0092(12)
C12 0.0549(18) 0.0463(16) 0.0629(19) 0.0072(14) -0.0105(15) -0.0106(13)
C6 0.0569(18) 0.0569(18) 0.0463(17) -0.0061(14) 0.0007(14) -0.0127(14)
C9 0.0536(18) 0.0438(15) 0.0491(17) -0.0016(13) -0.0019(14) -0.0047(13)
O2 0.0569(15) 0.0821(16) 0.0758(15) -0.0092(12) 0.0087(12) -0.0093(12)
C7 0.086(2) 0.0541(18) 0.0491(18) -0.0069(14) 0.0026(16) -0.0154(16)
C11 0.0560(19) 0.0439(16) 0.0556(18) -0.0011(13) 0.0028(16) -0.0064(13)
C17 0.0537(19) 0.071(2) 0.0522(18) -0.0075(16) -0.0045(15) -0.0144(15)
C5 0.101(3) 0.076(2) 0.074(2) 0.002(2) -0.029(2) -0.035(2)
C21 0.068(2) 0.068(2) 0.0582(19) -0.0082(17) 0.0044(17) -0.0175(17)
C15 0.0547(19) 0.067(2) 0.0590(19) -0.0050(16) -0.0119(15) -0.0094(15)
C1 0.098(3) 0.065(2) 0.079(2) 0.0024(19) -0.034(2) -0.0220(19)
C20 0.075(2) 0.063(2) 0.086(3) -0.017(2) 0.002(2) -0.0057(18)
C3 0.080(3) 0.065(2) 0.083(3) 0.0122(19) -0.009(2) -0.0024(19)
C4 0.103(3) 0.092(3) 0.085(3) 0.010(2) -0.042(2) -0.018(2)
C18 0.066(2) 0.074(2) 0.060(2) 0.0061(17) -0.0121(17) -0.0244(18)
C19 0.075(2) 0.057(2) 0.086(3) 0.0024(19) -0.020(2) -0.0165(18)
C2 0.113(3) 0.055(2) 0.104(3) 0.004(2) -0.028(3) -0.024(2)
C14 0.087(4) 0.245(7) 0.117(4) -0.037(4) -0.048(3) -0.023(4)
C13 0.107(4) 0.263(8) 0.090(3) -0.032(4) -0.036(3) -0.057(5)

loop_
_atom_type_symbol
_atom_type_description
_atom_type_scat_dispersion_real
_atom_type_scat_dispersion_imag
_atom_type_scat_source
C C 0.0033 0.0016 'International Tables Vol C Tables 4.2.6.8 and 6.1.1.4'
H H 0.0000 0.0000 'International Tables Vol C Tables 4.2.6.8 and 6.1.1.4'
N N 0.0061 0.0033 'International Tables Vol C Tables 4.2.6.8 and 6.1.1.4'
O O 0.0106 0.0060 'International Tables Vol C Tables 4.2.6.8 and 6.1.1.4'
S S 0.1246 0.1234 'International Tables Vol C Tables 4.2.6.8 and 6.1.1.4'
Br Br -0.2901 2.4595 'International Tables Vol C Tables 4.2.6.8 and 6.1.1.4'

loop_
_geom_angle_atom_site_label_1
_geom_angle_atom_site_label_2
_geom_angle_atom_site_label_3
_geom_angle
C12 S2 C13 96.0(2)
C12 S1 C14 96.3(2)
C17 C16 C21 117.4(3)
C17 C16 C15 120.8(3)
C21 C16 C15 121.9(3)
C12 C10 C9 127.4(3)
C12 C10 C11 124.3(3)
C9 C10 C11 108.1(3)
N1 C8 C9 102.9(2)
N1 C8 C15 114.0(2)
C9 C8 C15 112.8(2)
N1 C8 H8 109.0
C9 C8 H8 109.0
C15 C8 H8 109.0
C11 N1 C8 113.7(2)
C11 N1 C7 122.6(3)
C8 N1 C7 122.9(3)
C10 C12 S2 122.4(2)
C10 C12 S1 121.8(2)
S2 C12 S1 115.71(18)
C5 C6 C1 117.6(3)
C5 C6 C7 120.3(3)
C1 C6 C7 122.0(3)
O1 C9 C10 128.6(3)
O1 C9 C8 123.8(3)
C10 C9 C8 107.6(2)
N1 C7 C6 113.7(2)
N1 C7 H7A 108.8
C6 C7 H7A 108.8
N1 C7 H7B 108.8
C6 C7 H7B 108.8
H7A C7 H7B 107.7
O2 C11 N1 125.6(3)
O2 C11 C10 126.8(3)
N1 C11 C10 107.6(3)
C18 C17 C16 121.3(3)
C18 C17 H17 119.3
C16 C17 H17 119.3
C6 C5 C4 121.6(3)
C6 C5 H5 119.2
C4 C5 H5 119.2
C20 C21 C16 121.8(3)
C20 C21 H21 119.1
C16 C21 H21 119.1
C16 C15 C8 114.5(3)
C16 C15 H15A 108.6
C8 C15 H15A 108.6
C16 C15 H15B 108.6
C8 C15 H15B 108.6
H15A C15 H15B 107.6
C2 C1 C6 121.0(3)
C2 C1 H1 119.5
C6 C1 H1 119.5
C19 C20 C21 119.0(3)
C19 C20 H20 120.5
C21 C20 H20 120.5
C4 C3 C2 119.9(4)
C4 C3 H3 120.1
C2 C3 H3 120.1
C3 C4 C5 120.4(4)
C3 C4 H4 119.8
C5 C4 H4 119.8
C19 C18 C17 119.2(3)
C19 C18 H18 120.4
C17 C18 H18 120.4
C18 C19 C20 121.3(3)
C18 C19 Br1 119.1(3)
C20 C19 Br1 119.6(3)
C3 C2 C1 119.5(4)
C3 C2 H2 120.2
C1 C2 H2 120.2
C13 C14 S1 116.0(4)
C13 C14 H14A 108.3
S1 C14 H14A 108.3
C13 C14 H14B 108.3
S1 C14 H14B 108.3
H14A C14 H14B 107.4
C14 C13 S2 115.8(4)
C14 C13 H13A 108.3
S2 C13 H13A 108.3
C14 C13 H13B 108.3
S2 C13 H13B 108.3
H13A C13 H13B 107.4

loop_
_geom_bond_atom_site_label_1
_geom_bond_atom_site_label_2
_geom_bond_distance
Br1 C19 1.904(4)
S2 C12 1.726(3)
S2 C13 1.784(5)
S1 C12 1.732(3)
S1 C14 1.772(5)
C16 C17 1.386(4)
C16 C21 1.387(4)
C16 C15 1.498(4)
O1 C9 1.221(3)
C10 C12 1.358(4)
C10 C9 1.440(4)
C10 C11 1.470(4)
C8 N1 1.458(4)
C8 C9 1.519(4)
C8 C15 1.537(4)
C8 H8 0.9800
N1 C11 1.356(4)
N1 C7 1.461(4)
C6 C5 1.359(5)
C6 C1 1.382(4)
C6 C7 1.501(4)
O2 C11 1.227(4)
C7 H7A 0.9700
C7 H7B 0.9700
C17 C18 1.383(5)
C17 H17 0.9300
C5 C4 1.381(5)
C5 H5 0.9300
C21 C20 1.376(5)
C21 H21 0.9300
C15 H15A 0.9700
C15 H15B 0.9700
C1 C2 1.382(5)
C1 H1 0.9300
C20 C19 1.367(5)
C20 H20 0.9300
C3 C4 1.341(5)
C3 C2 1.373(6)
C3 H3 0.9300
C4 H4 0.9300
C18 C19 1.365(5)
C18 H18 0.9300
C2 H2 0.9300
C14 C13 1.373(7)
C14 H14A 0.9700
C14 H14B 0.9700
C13 H13A 0.9700
C13 H13B 0.9700

loop_
_geom_torsion_atom_site_label_1
_geom_torsion_atom_site_label_2
_geom_torsion_atom_site_label_3
_geom_torsion_atom_site_label_4
_geom_torsion
C9 C8 N1 C11 -2.9(3)
C15 C8 N1 C11 -125.4(3)
C9 C8 N1 C7 -172.6(2)
C15 C8 N1 C7 64.9(4)
C9 C10 C12 S2 0.9(4)
C11 C10 C12 S2 175.3(2)
C9 C10 C12 S1 -179.0(2)
C11 C10 C12 S1 -4.6(4)
C13 S2 C12 C10 -176.8(3)
C13 S2 C12 S1 3.2(3)
C14 S1 C12 C10 178.3(3)
C14 S1 C12 S2 -1.6(3)
C12 C10 C9 O1 -6.5(5)
C11 C10 C9 O1 178.4(3)
C12 C10 C9 C8 174.4(3)
C11 C10 C9 C8 -0.7(3)
N1 C8 C9 O1 -177.1(3)
C15 C8 C9 O1 -53.8(4)
N1 C8 C9 C10 2.1(3)
C15 C8 C9 C10 125.4(3)
C11 N1 C7 C6 -104.5(3)
C8 N1 C7 C6 64.3(4)
C5 C6 C7 N1 -131.9(3)
C1 C6 C7 N1 51.0(4)
C8 N1 C11 O2 -176.1(3)
C7 N1 C11 O2 -6.4(5)
C8 N1 C11 C10 2.5(3)
C7 N1 C11 C10 172.2(2)
C12 C10 C11 O2 2.3(5)
C9 C10 C11 O2 177.6(3)
C12 C10 C11 N1 -176.3(3)
C9 C10 C11 N1 -1.0(3)
C21 C16 C17 C18 0.2(4)
C15 C16 C17 C18 -179.6(3)
C1 C6 C5 C4 1.6(6)
C7 C6 C5 C4 -175.6(4)
C17 C16 C21 C20 -0.5(5)
C15 C16 C21 C20 179.3(3)
C17 C16 C15 C8 96.6(3)
C21 C16 C15 C8 -83.2(4)
N1 C8 C15 C16 62.1(3)
C9 C8 C15 C16 -54.8(3)
C5 C6 C1 C2 -1.6(6)
C7 C6 C1 C2 175.6(3)
C16 C21 C20 C19 0.6(5)
C2 C3 C4 C5 -0.1(7)
C6 C5 C4 C3 -0.9(6)
C16 C17 C18 C19 0.0(5)
C17 C18 C19 C20 0.2(5)
C17 C18 C19 Br1 -179.8(2)
C21 C20 C19 C18 -0.4(6)
C21 C20 C19 Br1 179.5(3)
C4 C3 C2 C1 0.1(7)
C6 C1 C2 C3 0.7(6)
C12 S1 C14 C13 -1.3(6)
S1 C14 C13 S2 3.7(8)
C12 S2 C13 C14 -4.1(6)
